data_4110300
loop_
_publ_author_name
'Chi Yang'
'Xiaoping Wang'
'Mohammad A. Omary'

_publ_contact_author_address
;Department of Chemistry
University of North Texas
Denton, TX 76203
;
_publ_contact_author_email omary@unt.edu
_publ_contact_author_name 'Mohammad A. Omary'
_publ_contact_author_phone (940)565-2443
_publ_section_title
;
 Fluorous Metal-Organic Frameworks for High-Density Gas Adsorption
;
_journal_name_full 'Journal of the American Chemical Society'
_journal_page_first 15454
_journal_page_last 15455
_journal_paper_doi 10.1021/ja0775265
_journal_volume 129
_journal_year 2007
_chemical_formula_moiety 'C24 Ag6 F36 N18'
_chemical_formula_sum 'C24 Ag6 F36 N18'
_chemical_formula_weight 1871.64
_chemical_name_systematic
; 
 ? 
;
_space_group_IT_number 122
_symmetry_cell_setting tetragonal
_symmetry_space_group_name_Hall 'I -4 2bw'
_symmetry_space_group_name_H-M 'I -4 2 d'
_atom_sites_solution_primary direct
_atom_sites_solution_secondary difmap
_audit_creation_method SHELXL-97
_cell_angle_alpha 90.00
_cell_angle_beta 90.00
_cell_angle_gamma 90.00
_cell_formula_units_Z 4
_cell_length_a 13.4273(7)
_cell_length_b 13.4273(7)
_cell_length_c 39.175(4)
_cell_measurement_reflns_used 9844
_cell_measurement_temperature 100(2)
_cell_measurement_theta_max 26.30
_cell_measurement_theta_min 2.38
_cell_volume 7063.0(9)
_computing_cell_refinement 'APEX2 (Bruker-AXS 2005-2007)'
_computing_data_collection 'APEX2 (Bruker-AXS 2005-2007)'
_computing_data_reduction 'APEX2 (Bruker-AXS 2005-2007)'
_computing_structure_refinement 'SHELXL-97 (Sheldrick, 1997)'
_computing_structure_solution 'SHELXS-97 (Sheldrick, 1990)'
_diffrn_ambient_temperature 100(2)
_diffrn_measured_fraction_theta_full 0.995
_diffrn_measured_fraction_theta_max 0.995
_diffrn_measurement_device_type 'Bruker SMART APEX II CCD'
_diffrn_measurement_method '\w scans'
_diffrn_radiation_monochromator graphite
_diffrn_radiation_source 'fine-focus sealed tube'
_diffrn_radiation_type MoK\a
_diffrn_radiation_wavelength 0.71073
_diffrn_reflns_av_R_equivalents 0.0342
_diffrn_reflns_av_sigmaI/netI 0.0169
_diffrn_reflns_limit_h_max 16
_diffrn_reflns_limit_h_min -16
_diffrn_reflns_limit_k_max 16
_diffrn_reflns_limit_k_min -16
_diffrn_reflns_limit_l_max 46
_diffrn_reflns_limit_l_min -46
_diffrn_reflns_number 33849
_diffrn_reflns_theta_full 25.10
_diffrn_reflns_theta_max 25.10
_diffrn_reflns_theta_min 2.08
_exptl_absorpt_coefficient_mu 1.758
_exptl_absorpt_correction_T_max 0.6716
_exptl_absorpt_correction_T_min 0.4565
_exptl_absorpt_correction_type multi-scan
_exptl_absorpt_process_details SADABS
_exptl_crystal_colour colorless
_exptl_crystal_density_diffrn 1.760
_exptl_crystal_description block
_exptl_crystal_F_000 3504
_exptl_crystal_size_max 0.53
_exptl_crystal_size_mid 0.25
_exptl_crystal_size_min 0.25
_refine_diff_density_max 0.836
_refine_diff_density_min -0.765
_refine_diff_density_rms 0.145
_refine_ls_abs_structure_details 'Flack H D (1983), Acta Cryst. A39, 876-881'
_refine_ls_abs_structure_Flack -0.03(10)
_refine_ls_extinction_method none
_refine_ls_goodness_of_fit_ref 1.196
_refine_ls_matrix_type full
_refine_ls_number_parameters 191
_refine_ls_number_reflns 3137
_refine_ls_number_restraints 0
_refine_ls_restrained_S_all 1.196
_refine_ls_R_factor_all 0.0768
_refine_ls_R_factor_gt 0.0554
_refine_ls_shift/su_max 0.000
_refine_ls_shift/su_mean 0.000
_refine_ls_structure_factor_coef Fsqd
_refine_ls_weighting_details 'calc w=1/[\s^2^(Fo^2^)+(0.0696P)^2^+87.6842P] where P=(Fo^2^+2Fc^2^)/3'
_refine_ls_weighting_scheme calc
_refine_ls_wR_factor_gt 0.1417
_refine_ls_wR_factor_ref 0.1785
_reflns_number_gt 2622
_reflns_number_total 3137
_reflns_threshold_expression >2sigma(I)
_cod_data_source_file ja0775265-file001.cif
_cod_data_source_block FMOF-1
_cod_original_cell_volume 7063.0(8)
_cod_database_code 4110300

loop_
_symmetry_equiv_pos_as_xyz
'x, y, z'
'-x, -y, z'
'y, -x, -z'
'-y, x, -z'
'-x+1/2, y, -z+3/4'
'x+1/2, -y, -z+3/4'
'-y+1/2, -x, z+3/4'
'y+1/2, x, z+3/4'
'x+1/2, y+1/2, z+1/2'
'-x+1/2, -y+1/2, z+1/2'
'y+1/2, -x+1/2, -z+1/2'
'-y+1/2, x+1/2, -z+1/2'
'-x+1, y+1/2, -z+5/4'
'x+1, -y+1/2, -z+5/4'
'-y+1, -x+1/2, z+5/4'
'y+1, x+1/2, z+5/4'

loop_
_atom_site_label
_atom_site_type_symbol
_atom_site_fract_x
_atom_site_fract_y
_atom_site_fract_z
_atom_site_U_iso_or_equiv
_atom_site_adp_type
_atom_site_occupancy
_atom_site_symmetry_multiplicity
_atom_site_calc_flag
_atom_site_refinement_flags
Ag1 Ag 0.0000 0.5000 0.09705(3) 0.0539(3) Uani 1 2 d S
Ag2 Ag -0.13847(7) 0.38295(7) 0.24462(3) 0.0670(3) Uani 1 1 d .
N1 N 0.0000 0.5000 0.1535(3) 0.051(3) Uani 1 2 d S
N2 N -0.0484(7) 0.5186(8) 0.2075(3) 0.058(2) Uani 1 1 d .
N3 N 0.0067(8) 0.6329(6) 0.0613(2) 0.058(2) Uani 1 1 d .
N4 N -0.0382(8) 0.7449(8) 0.0225(3) 0.062(3) Uani 1 1 d .
N5 N 0.0589(8) 0.7624(8) 0.0308(3) 0.060(2) Uani 1 1 d .
C1 C -0.0711(10) 0.5293(10) 0.1750(3) 0.063(3) Uani 1 1 d .
C2 C -0.1682(11) 0.5738(12) 0.1642(4) 0.073(4) Uani 1 1 d .
C3 C -0.0632(10) 0.6687(9) 0.0410(3) 0.060(3) Uani 1 1 d .
C4 C 0.0815(10) 0.6935(10) 0.0538(3) 0.059(3) Uani 1 1 d .
C5 C 0.1842(12) 0.6913(11) 0.0696(4) 0.077(4) Uani 1 1 d .
C6 C -0.1662(11) 0.6259(12) 0.0394(4) 0.081(4) Uani 1 1 d .
F1 F -0.1554(8) 0.6628(9) 0.1518(3) 0.122(4) Uani 1 1 d .
F2 F -0.2087(6) 0.5221(9) 0.1398(2) 0.112(4) Uani 1 1 d .
F3 F -0.2290(7) 0.5878(10) 0.1890(2) 0.113(4) Uani 1 1 d .
F4 F 0.2125(9) 0.7793(8) 0.0792(4) 0.126(4) Uani 1 1 d .
F5 F 0.2537(8) 0.6701(12) 0.0464(3) 0.133(4) Uani 1 1 d .
F6 F 0.1946(7) 0.6246(8) 0.0910(3) 0.101(3) Uani 1 1 d .
F7 F -0.2031(8) 0.6101(14) 0.0685(3) 0.151(6) Uani 1 1 d .
F8 F -0.1630(9) 0.5319(8) 0.0273(4) 0.157(6) Uani 1 1 d .
F9 F -0.2279(7) 0.6740(7) 0.0209(3) 0.109(4) Uani 1 1 d .

loop_
_atom_site_aniso_label
_atom_site_aniso_U_11
_atom_site_aniso_U_22
_atom_site_aniso_U_33
_atom_site_aniso_U_23
_atom_site_aniso_U_13
_atom_site_aniso_U_12
Ag1 0.0513(7) 0.0545(7) 0.0558(7) 0.000 0.000 0.0016(6)
Ag2 0.0661(6) 0.0686(6) 0.0662(6) -0.0097(5) 0.0116(5) 0.0032(4)
N1 0.037(6) 0.058(7) 0.059(7) 0.000 0.000 0.005(7)
N2 0.051(5) 0.056(6) 0.067(6) 0.001(5) 0.007(4) 0.005(4)
N3 0.068(6) 0.046(5) 0.062(5) -0.002(4) -0.019(5) -0.006(5)
N4 0.064(6) 0.056(6) 0.068(6) 0.007(5) -0.010(5) -0.014(5)
N5 0.060(6) 0.055(6) 0.066(6) 0.013(5) -0.004(5) -0.005(5)
C1 0.060(7) 0.070(8) 0.060(7) 0.008(6) 0.012(6) 0.000(6)
C2 0.073(9) 0.081(10) 0.065(8) 0.002(7) -0.008(7) 0.019(7)
C3 0.062(7) 0.053(7) 0.066(7) -0.001(6) -0.006(6) -0.015(6)
C4 0.062(8) 0.054(7) 0.061(7) 0.001(6) -0.013(6) -0.003(6)
C5 0.077(9) 0.062(8) 0.093(11) 0.014(8) -0.018(8) -0.015(7)
C6 0.067(9) 0.075(10) 0.101(11) 0.021(9) -0.020(8) -0.019(7)
F1 0.098(7) 0.102(8) 0.165(10) 0.024(8) -0.029(7) 0.032(6)
F2 0.068(5) 0.170(10) 0.099(6) -0.051(7) -0.026(5) 0.050(6)
F3 0.075(6) 0.181(11) 0.084(5) -0.013(6) 0.011(5) 0.046(6)
F4 0.123(9) 0.072(6) 0.185(11) 0.009(7) -0.081(9) -0.019(6)
F5 0.066(6) 0.184(13) 0.150(10) 0.033(9) 0.008(7) 0.004(7)
F6 0.084(6) 0.094(7) 0.124(7) 0.038(6) -0.044(5) -0.018(5)
F7 0.077(7) 0.246(18) 0.130(9) 0.062(11) -0.017(6) -0.065(9)
F8 0.115(9) 0.087(7) 0.270(17) 0.003(9) -0.085(10) -0.033(6)
F9 0.072(5) 0.095(6) 0.159(9) 0.052(6) -0.052(6) -0.017(5)

loop_
_atom_type_symbol
_atom_type_description
_atom_type_scat_dispersion_real
_atom_type_scat_dispersion_imag
_atom_type_scat_source
C C 0.0033 0.0016 'International Tables Vol C Tables 4.2.6.8 and 6.1.1.4'
N N 0.0061 0.0033 'International Tables Vol C Tables 4.2.6.8 and 6.1.1.4'
F F 0.0171 0.0103 'International Tables Vol C Tables 4.2.6.8 and 6.1.1.4'
Ag Ag -0.8971 1.1015 'International Tables Vol C Tables 4.2.6.8 and 6.1.1.4'

loop_
_geom_angle_atom_site_label_1
_geom_angle_atom_site_label_2
_geom_angle_atom_site_label_3
_geom_angle
_geom_angle_site_symmetry_1
_geom_angle_site_symmetry_3
N1 Ag1 N3 128.1(2) . 2_565
N1 Ag1 N3 128.1(2) . .
N3 Ag1 N3 103.8(4) 2_565 .
N5 Ag2 N4 160.1(4) 13_444 16_354
N5 Ag2 N2 92.1(4) 13_444 .
N4 Ag2 N2 105.7(4) 16_354 .
N5 Ag2 N2 106.6(3) 13_444 12
N4 Ag2 N2 85.0(4) 16_354 12
N2 Ag2 N2 82.5(4) . 12
N5 Ag2 Ag2 138.5(3) 13_444 11_455
N4 Ag2 Ag2 61.2(3) 16_354 11_455
N2 Ag2 Ag2 48.9(2) . 11_455
N2 Ag2 Ag2 61.1(2) 12 11_455
N5 Ag2 Ag2 96.0(3) 13_444 2_565
N4 Ag2 Ag2 103.6(3) 16_354 2_565
N2 Ag2 Ag2 36.9(2) . 2_565
N2 Ag2 Ag2 46.2(2) 12 2_565
Ag2 Ag2 Ag2 45.424(4) 11_455 2_565
C1 N1 C1 101.5(14) 2_565 .
C1 N1 Ag1 129.2(7) 2_565 .
C1 N1 Ag1 129.2(7) . .
C1 N2 N2 104.8(7) . 2_565
C1 N2 Ag2 120.3(8) . .
N2 N2 Ag2 100.4(8) 2_565 .
C1 N2 Ag2 122.7(8) . 11_455
N2 N2 Ag2 123.0(6) 2_565 11_455
Ag2 N2 Ag2 82.5(3) . 11_455
C3 N3 C4 100.6(9) . .
C3 N3 Ag1 129.0(8) . .
C4 N3 Ag1 130.4(8) . .
C3 N4 N5 104.5(10) . .
C3 N4 Ag2 136.0(9) . 8_464
N5 N4 Ag2 117.3(8) . 8_464
C4 N5 N4 105.1(10) . .
C4 N5 Ag2 135.7(9) . 13_454
N4 N5 Ag2 119.2(8) . 13_454
N2 C1 N1 114.5(11) . .
N2 C1 C2 121.2(11) . .
N1 C1 C2 124.4(12) . .
F3 C2 F1 103.6(13) . .
F3 C2 F2 111.7(14) . .
F1 C2 F2 105.5(13) . .
F3 C2 C1 113.6(12) . .
F1 C2 C1 111.0(13) . .
F2 C2 C1 111.0(12) . .
N4 C3 N3 116.0(11) . .
N4 C3 C6 121.1(12) . .
N3 C3 C6 122.8(11) . .
N3 C4 N5 113.9(11) . .
N3 C4 C5 126.1(11) . .
N5 C4 C5 120.0(12) . .
F6 C5 F4 115.5(15) . .
F6 C5 F5 103.3(14) . .
F4 C5 F5 100.8(14) . .
F6 C5 C4 113.3(13) . .
F4 C5 C4 111.6(13) . .
F5 C5 C4 111.3(13) . .
F7 C6 F9 110.0(15) . .
F7 C6 F8 100.0(15) . .
F9 C6 F8 107.1(13) . .
F7 C6 C3 112.9(13) . .
F9 C6 C3 115.4(12) . .
F8 C6 C3 110.1(14) . .

loop_
_geom_bond_atom_site_label_1
_geom_bond_atom_site_label_2
_geom_bond_distance
_geom_bond_site_symmetry_2
Ag1 N1 2.210(12) .
Ag1 N3 2.272(9) 2_565
Ag1 N3 2.272(9) .
Ag2 N5 2.180(10) 13_444
Ag2 N4 2.183(11) 16_354
Ag2 N2 2.625(10) .
Ag2 N2 2.637(10) 12
Ag2 Ag2 3.4687(14) 11_455
Ag2 Ag2 4.869(2) 2_565
N1 C1 1.334(14) 2_565
N1 C1 1.334(14) .
N2 C1 1.318(16) .
N2 N2 1.393(19) 2_565
N2 Ag2 2.637(10) 11_455
N3 C3 1.319(16) .
N3 C4 1.325(16) .
N4 C3 1.299(16) .
N4 N5 1.364(13) .
N4 Ag2 2.183(11) 8_464
N5 C4 1.328(16) .
N5 Ag2 2.180(10) 13_454
C1 C2 1.494(19) .
C2 F3 1.283(17) .
C2 F1 1.302(18) .
C2 F2 1.303(17) .
C3 C6 1.499(18) .
C4 C5 1.512(19) .
C5 F6 1.234(17) .
C5 F4 1.297(18) .
C5 F5 1.33(2) .
C6 F7 1.262(19) .
C6 F9 1.277(16) .
C6 F8 1.35(2) .
